data_1100635
loop_
_publ_author_name
'Anfang, S.'
'Gr\"ob, T.'
'Harms, K.'
'Seybert, G.'
'Massa, W.'
'Greiner, A.'
'Dehnicke, K.'

_publ_section_title
;
 Phosphaniminato-Komplexe von Seltenerdelementen. Die Kristallstrukturen
 von [Yb~2~Cp~3~(NPPh~3~)~3~], [YCp(NPPh~3~)(\m-OSiMe~2~NPPh~3~)]~2~ und
 [M(NPPh~3~)~2~(\m-OSiMe~2~NPPh~3~)]~2~ mit M = Y und Sm
;
_journal_coden_ASTM ZAACAB
_journal_issue 11
_journal_name_full
;
 Zeitschrift fuer Anorganische und Allgemeine Chemie
;
_journal_page_first 1853
_journal_page_last 1859
_journal_paper_doi 10.1002/(sici)1521-3749(199911)625:11<1853::aid-zaac1853>3.0.co;2-4
_journal_volume 625
_journal_year 1999
_chemical_formula_sum 'C90 H84 N3 P3 Yb2'
_space_group_IT_number 61
_symmetry_cell_setting orthorhombic
_symmetry_Int_Tables_number 61
_symmetry_space_group_name_Hall '-P 2ac 2ab'
_symmetry_space_group_name_H-M 'P b c a'
_cell_angle_alpha 90
_cell_angle_beta 90
_cell_angle_gamma 90
_cell_formula_units_Z 8
_cell_length_a 27.2760(19)
_cell_length_b 19.7754(10)
_cell_length_c 28.4888(17)
_cod_database_code 1100635

loop_
_symmetry_equiv_pos_site_id
_symmetry_equiv_pos_as_xyz
1 x,y,z
2 1/2+x,y,1/2-z
3 x,1/2-y,1/2+z
4 1/2-x,1/2+y,z
5 -x,-y,-z
6 -1/2-x,-y,-1/2+z
7 -x,-1/2+y,-1/2-z
8 -1/2+x,-1/2-y,-z

loop_
_atom_site_label
_atom_site_type_symbol
_atom_site_fract_x
_atom_site_fract_y
_atom_site_fract_z
Yb1 Yb 0.10624(1) 0.27356(2) 0.36447(1)
P1 P 0.12510(8) 0.43142(11) 0.42728(7)
N1 N 0.1185(2) 0.3696(3) 0.3973(2)
C1 C 0.1881(3) 0.4633(4) 0.4314(3)
Yb2 Yb 0.10716(1) 0.30602(2) 0.24728(1)
P2 P -0.00569(7) 0.3000(1) 0.30810(7)
N2 N 0.0511(2) 0.2944(3) 0.3064(2)
C2 C 0.2132(3) 0.4748(4) 0.3899(3)
H1 H 0.19760 0.46640 0.36060
P3 P 0.21193(7) 0.23702(10) 0.30442(7)
N3 N 0.1584(2) 0.2634(3) 0.30268(19)
C3 C 0.2613(3) 0.4988(5) 0.3910(4)
H2 H 0.27870 0.50570 0.36260
C4 C 0.2831(4) 0.5123(5) 0.4329(4)
H3 H 0.31560 0.52950 0.43340
C5 C 0.2592(3) 0.5018(5) 0.4735(3)
H4 H 0.27540 0.51010 0.50250
C6 C 0.2110(3) 0.4787(4) 0.4733(3)
H5 H 0.19380 0.47350 0.50210
C7 C 0.0929(3) 0.5073(4) 0.4085(3)
C8 C 0.1027(4) 0.5708(4) 0.4281(3)
H6 H 0.12530 0.57410 0.45340
C9 C 0.0803(4) 0.6284(5) 0.4117(3)
H7 H 0.08810 0.67120 0.42490
C10 C 0.0466(4) 0.6236(5) 0.3759(3)
H8 H 0.03080 0.66330 0.36470
C11 C 0.0356(3) 0.5615(5) 0.3560(3)
H9 H 0.01210 0.55830 0.33150
C12 C 0.0591(3) 0.5039(4) 0.3724(3)
H10 H 0.05190 0.46140 0.35850
C13 C 0.1064(3) 0.4175(4) 0.4878(3)
C14 C 0.1255(4) 0.3611(5) 0.5105(3)
H11 H 0.14870 0.33370 0.49440
C15 C 0.1118(4) 0.3440(6) 0.5555(3)
H12 H 0.12530 0.30520 0.57040
C16 C 0.0785(5) 0.3839(8) 0.5784(4)
H13 H 0.06900 0.37240 0.60950
C17 C 0.0585(4) 0.4399(7) 0.5576(4)
H14 H 0.03540 0.46690 0.57410
C18 C 0.0723(4) 0.4570(5) 0.5123(3)
H15 H 0.05860 0.49580 0.49780
C19 C -0.0302(3) 0.3744(4) 0.2783(3)
C20 C -0.0500(3) 0.4285(4) 0.3034(3)
H16 H -0.05360 0.42540 0.33650
C21 C -0.0643(3) 0.4867(4) 0.2801(4)
H17 H -0.07750 0.52350 0.29740
C22 C -0.0596(3) 0.4918(5) 0.2319(4)
H18 H -0.06980 0.53170 0.21610
C23 C -0.0401(3) 0.4383(5) 0.2067(3)
H19 H -0.03620 0.44170 0.17360
C24 C -0.0265(3) 0.3802(5) 0.2300(3)
H20 H -0.01420 0.34300 0.21240
C25 C -0.0381(3) 0.2292(4) 0.2815(3)
C26 C -0.0788(3) 0.2376(5) 0.2526(3)
H21 H -0.09090 0.28160 0.24580
C27 C -0.1020(3) 0.1800(5) 0.2336(3)
H22 H -0.12860 0.18520 0.21240
C28 C -0.0860(3) 0.1161(5) 0.2457(4)
H23 H -0.10260 0.07740 0.23400
C29 C -0.0462(3) 0.1084(5) 0.2744(3)
H24 H -0.03500 0.06430 0.28230
C30 C -0.0224(3) 0.1645(4) 0.2921(3)
H25 H 0.00530 0.15850 0.31180
C31 C -0.0315(3) 0.3039(4) 0.3674(3)
C32 C -0.0067(3) 0.3366(4) 0.4027(3)
H26 H 0.02390 0.35740 0.39620
C33 C -0.0259(4) 0.3396(5) 0.4475(3)
H27 H -0.00880 0.36290 0.47170
C34 C -0.0699(4) 0.3087(6) 0.4569(4)
H28 H -0.08300 0.31020 0.48770
C35 C -0.0952(4) 0.2756(6) 0.4218(4)
H29 H -0.12530 0.25340 0.42870
C36 C -0.0770(3) 0.2748(5) 0.3775(3)
H30 H -0.09530 0.25410 0.35300
C37 C 0.2211(3) 0.1514(4) 0.2832(3)
C38 C 0.1818(3) 0.1067(4) 0.2818(3)
H31 H 0.15040 0.12100 0.29230
C39 C 0.1882(3) 0.0416(4) 0.2653(3)
H32 H 0.16120 0.01120 0.26500
C40 C 0.2329(3) 0.0203(4) 0.2494(3)
H33 H 0.23650 -0.02400 0.23700
C41 C 0.2726(3) 0.0628(4) 0.2515(4)
H34 H 0.30400 0.04730 0.24210
C42 C 0.2665(3) 0.1287(4) 0.2673(3)
H35 H 0.29370 0.15870 0.26740
C43 C 0.2564(3) 0.2848(4) 0.2688(3)
C44 C 0.2511(3) 0.2848(4) 0.2198(3)
H36 H 0.22500 0.26040 0.20560
C45 C 0.2830(3) 0.3191(5) 0.1926(4)
H37 H 0.27940 0.31720 0.15950
C46 C 0.3207(3) 0.3567(5) 0.2113(4)
H38 H 0.34240 0.38140 0.19160
C47 C 0.3259(3) 0.3576(4) 0.2588(4)
H39 H 0.35150 0.38360 0.27230
C48 C 0.2949(3) 0.3216(4) 0.2880(3)
H40 H 0.29990 0.32210 0.32100
C49 C 0.2385(3) 0.2387(4) 0.3628(3)
C50 C 0.2646(3) 0.1840(5) 0.3819(3)
H41 H 0.26810 0.14330 0.36450
C51 C 0.2850(4) 0.1895(6) 0.4260(4)
H42 H 0.30220 0.15230 0.43930
C52 C 0.2807(4) 0.2489(6) 0.4509(4)
H43 H 0.29590 0.25310 0.48080
C53 C 0.2542(3) 0.3027(5) 0.4326(3)
H44 H 0.25080 0.34340 0.45000
C54 C 0.2334(3) 0.2965(4) 0.3895(3)
H45 H 0.21460 0.33310 0.37740
C55 C 0.0502(3) 0.2289(4) 0.1939(3)
H46 H 0.01610 0.22940 0.20090
C56 C 0.0739(3) 0.2725(5) 0.1628(3)
H47 H 0.05920 0.30790 0.14520
C57 C 0.1233(3) 0.2541(4) 0.1625(3)
H48 H 0.14840 0.27520 0.14470
C58 C 0.1295(3) 0.1986(4) 0.1934(3)
H49 H 0.15920 0.17520 0.19970
C59 C 0.0840(3) 0.1850(4) 0.2126(3)
H50 H 0.07730 0.15090 0.23520
C60 C 0.0847(3) 0.1436(4) 0.3805(3)
H51 H 0.07510 0.11790 0.35390
C61 C 0.1328(3) 0.1509(4) 0.3971(3)
H52 H 0.16130 0.13010 0.38450
C62 C 0.1308(4) 0.1946(5) 0.4356(3)
H53 H 0.15820 0.20980 0.45340
C63 C 0.0818(4) 0.2126(5) 0.4439(3)
H54 H 0.07030 0.24140 0.46820
C64 C 0.0530(3) 0.1808(5) 0.4101(3)
H55 H 0.01840 0.18350 0.40740
C65 C 0.0874(3) 0.4378(4) 0.2497(3)
H56 H 0.05540 0.45060 0.25930
C66 C 0.1025(4) 0.4265(5) 0.2039(3)
H57 H 0.08280 0.43020 0.17650
C67 C 0.1526(4) 0.4084(5) 0.2054(4)
H58 H 0.17270 0.39740 0.17920
C68 C 0.1669(3) 0.4096(4) 0.2513(4)
H59 H 0.19900 0.39990 0.26240
C69 C 0.1273(3) 0.4271(4) 0.2792(3)
H60 H 0.12740 0.43120 0.31240
C70? C 0.1426(5) 0.6035(5) 0.0796(5)
C71? C 0.1814(7) 0.6212(6) 0.0480(3)
H61? H 0.18110 0.61650 0.01480
C72? C 0.2172(5) 0.6450(6) 0.0735(6)
H62? H 0.24290 0.65190 0.05140
C73? C 0.2346(7) 0.6623(7) 0.1089(8)
H63? H 0.26530 0.68100 0.11770
C74? C 0.1869(9) 0.6425(7) 0.1360(4)
H64? H 0.19020 0.65370 0.16830
C75? C 0.1445(8) 0.6157(7) 0.1284(5)
H65? H 0.11970 0.60630 0.15090
C76? C 0.1108(6) 0.5883(8) 0.0617(9)
H66? H 0.11810 0.58380 0.02810
H67? H 0.08510 0.62230 0.06610
H68? H 0.09970 0.54470 0.07400
C77? C 0.2840(4) 0.4649(5) 0.1054(3)
C78? C 0.2309(4) 0.4554(5) 0.1021(3)
H69? H 0.21280 0.48840 0.11900
C79? C 0.1985(4) 0.4038(7) 0.0772(4)
H70? H 0.16370 0.40420 0.07520
C80? C 0.2292(5) 0.3576(5) 0.0588(4)
H71? H 0.21790 0.31750 0.04410
C81? C 0.2810(4) 0.3738(5) 0.0633(3)
H72? H 0.29800 0.33990 0.04620
C82? C 0.3152(3) 0.4145(6) 0.0803(4)
H73? H 0.34980 0.41230 0.07750
C83? C 0.3188(5) 0.4995(7) 0.1173(5)
H74? H 0.30700 0.53870 0.13510
H75? H 0.33650 0.51490 0.08940
H76? H 0.34080 0.47260 0.13710
C84 C 0.0126(4) 0.8811(7) 0.4397(4)
C85 C 0.0415(6) 0.8330(5) 0.4252(4)
H77 H 0.02940 0.78840 0.42970
C86 C 0.0906(6) 0.8373(7) 0.4029(5)
H78 H 0.10600 0.79960 0.38840
C87 C 0.1112(4) 0.8978(9) 0.4048(5)
H79 H 0.14440 0.90610 0.39650
C88 C 0.0765(5) 0.9525(6) 0.4215(4)
H80 H 0.09250 0.99510 0.42040
C89 C 0.0295(5) 0.9608(6) 0.4377(4)
H81 H 0.01200 1.00080 0.44540
C90 C -0.0320(4) 0.8961(11) 0.4545(6)
H82 H -0.05120 0.85450 0.45770
H83 H -0.04800 0.92620 0.43180
H84 H -0.03000 0.91880 0.48510

loop_
_atom_type_symbol
_atom_type_radius_bond
C 0.81
H 0.23
N 0.68
P 1.05
Yb 1.49
